data_7124814
loop_
_publ_author_name
'Stephens, David E.'
'Lakey-Beitia, Johant'
'Burch, Jessica E.'
'Arman, Hadi D.'
'Larionov, Oleg V.'

_publ_section_title
;
 Mechanistic insights into the potassium tert-butoxide-mediated synthesis
 of N-heterobiaryls.
;
_journal_issue 64
_journal_name_full 'Chemical communications (Cambridge, England)'
_journal_page_first 9945
_journal_page_last 9948
_journal_paper_doi 10.1039/c6cc04816a
_journal_volume 52
_journal_year 2016
_chemical_formula_moiety 'C7 H5 Cl O2, C10 H9 N O'
_chemical_formula_sum 'C17 H14 Cl N O3'
_chemical_formula_weight 315.74
_chemical_name_systematic '3-Methylquinoline N-Oxide meta-Chlorobenzoic Acid (1:1) Complex '
_space_group_crystal_system monoclinic
_space_group_IT_number 14
_space_group_name_Hall '-P 2ybc'
_space_group_name_H-M_alt 'P 1 21/c 1'
_atom_sites_solution_hydrogens geom
_atom_sites_solution_primary direct
_audit_creation_date 2015-07-13
_audit_creation_method
;
Olex2 1.2
(compiled 2015.01.26 svn.r3150 for OlexSys, GUI svn.r4998)
;
_audit_update_record
;
2016-04-14 deposited with the CCDC.
2016-07-15 downloaded from the CCDC.
;
_cell_angle_alpha 90
_cell_angle_beta 101.395(5)
_cell_angle_gamma 90
_cell_formula_units_Z 4
_cell_length_a 15.840(4)
_cell_length_b 13.517(4)
_cell_length_c 7.047(2)
_cell_measurement_reflns_used 4441
_cell_measurement_temperature 293
_cell_measurement_theta_max 40.2
_cell_measurement_theta_min 2.9
_cell_volume 1479.1(7)
_computing_cell_refinement
;
CrystalClear-SM Expert 2.0 r15 (Rigaku, 2011)
;
_computing_data_collection
;
CrystalClear-SM Expert 2.0 r15 (Rigaku, 2011)
;
_computing_data_reduction
;
CrystalClear-SM Expert 2.0 r15 (Rigaku, 2011)
;
_computing_molecular_graphics 'Olex2 (Dolomanov et al., 2009)'
_computing_publication_material 'Olex2 (Dolomanov et al., 2009)'
_computing_structure_refinement 'ShelXL (Sheldrick, 2008)'
_computing_structure_solution 'ShelXT (Sheldrick, 2015)'
_diffrn_ambient_temperature 293
_diffrn_detector CCD
_diffrn_detector_area_resol_mean 28.5714
_diffrn_measured_fraction_theta_full 0.984
_diffrn_measured_fraction_theta_max 0.984
_diffrn_measurement_details
;
scan:
	Number of images: 246
	           Slice: -68.0000 - 55.0000
	     Image width: 0.5000
	        Exp time: 45.0000
	   Rotation axis: Omega
	           Omega: 0.0000
	           Kappa: 70.0000
	             Phi: 90.0000
	             XTD: 34.9506
	          2theta: -35.0083
scan:
	Number of images: 226
	           Slice: -68.0000 - 45.0000
	     Image width: 0.5000
	        Exp time: 45.0000
	   Rotation axis: Omega
	           Omega: 0.0000
	           Kappa: 70.0000
	             Phi: 270.0000
	             XTD: 34.9506
	          2theta: -35.0083
scan:
	Number of images: 82
	           Slice: -66.0000 - -25.0000
	     Image width: 0.5000
	        Exp time: 45.0000
	   Rotation axis: Omega
	           Omega: 0.0000
	           Kappa: 0.0000
	             Phi: 90.0000
	             XTD: 34.9506
	          2theta: -35.0083
scan:
	Number of images: 68
	           Slice: -125.0000 - -91.0000
	     Image width: 0.5000
	        Exp time: 45.0000
	   Rotation axis: Omega
	           Omega: 0.0000
	           Kappa: 0.0000
	             Phi: 0.0000
	             XTD: 34.9506
	          2theta: -35.0083
scan:
	Number of images: 58
	           Slice: -43.0000 - -14.0000
	     Image width: 0.5000
	        Exp time: 45.0000
	   Rotation axis: Omega
	           Omega: 0.0000
	           Kappa: 70.0000
	             Phi: 0.0000
	             XTD: 34.9506
	          2theta: -35.0083
;
_diffrn_measurement_device
;
AFC12 (Right): Kappa 3 circle
;
_diffrn_measurement_device_type
;
Rigaku Saturn724 (2x2 bin mode)
;
_diffrn_measurement_method 'profile data from \w-scans'
_diffrn_measurement_specimen_support Fiber
_diffrn_orient_matrix_type d*Trek
_diffrn_orient_matrix_UB_11 -0.050501
_diffrn_orient_matrix_UB_12 0.121109
_diffrn_orient_matrix_UB_13 -0.061116
_diffrn_orient_matrix_UB_21 -0.068556
_diffrn_orient_matrix_UB_22 -0.017816
_diffrn_orient_matrix_UB_23 0.021343
_diffrn_orient_matrix_UB_31 0.004380
_diffrn_orient_matrix_UB_32 0.041700
_diffrn_orient_matrix_UB_33 0.048879
_diffrn_radiation_monochromator 'Graphite Monochromator'
_diffrn_radiation_type MoK\a
_diffrn_radiation_wavelength 0.71075
_diffrn_reflns_av_R_equivalents 0.0765
_diffrn_reflns_av_unetI/netI 0.0465
_diffrn_reflns_Laue_measured_fraction_full 0.984
_diffrn_reflns_Laue_measured_fraction_max 0.984
_diffrn_reflns_limit_h_max 18
_diffrn_reflns_limit_h_min -18
_diffrn_reflns_limit_k_max 14
_diffrn_reflns_limit_k_min -16
_diffrn_reflns_limit_l_max 8
_diffrn_reflns_limit_l_min -8
_diffrn_reflns_number 8740
_diffrn_reflns_point_group_measured_fraction_full 0.984
_diffrn_reflns_point_group_measured_fraction_max 0.984
_diffrn_reflns_theta_full 25.047
_diffrn_reflns_theta_max 25.047
_diffrn_reflns_theta_min 3.014
_diffrn_source 'Sealed Tube'
_diffrn_source_current 40.0
_diffrn_source_power 2.0
_diffrn_source_voltage 50.0
_exptl_absorpt_coefficient_mu 0.270
_exptl_absorpt_correction_T_max 1.000
_exptl_absorpt_correction_T_min 0.783
_exptl_absorpt_correction_type multi-scan
_exptl_absorpt_process_details 'ABSCOR (Higashi, 1995)'
_exptl_crystal_colour 'clear colourless'
_exptl_crystal_colour_lustre clear
_exptl_crystal_colour_primary colourless
_exptl_crystal_density_diffrn 1.418
_exptl_crystal_description irregular
_exptl_crystal_F_000 656
_exptl_crystal_size_max 0.5
_exptl_crystal_size_mid 0.4
_exptl_crystal_size_min 0.25
_refine_diff_density_max 0.208
_refine_diff_density_min -0.315
_refine_diff_density_rms 0.043
_refine_ls_extinction_method none
_refine_ls_goodness_of_fit_ref 1.076
_refine_ls_hydrogen_treatment constr
_refine_ls_matrix_type full
_refine_ls_number_parameters 201
_refine_ls_number_reflns 2574
_refine_ls_number_restraints 0
_refine_ls_restrained_S_all 1.076
_refine_ls_R_factor_all 0.0494
_refine_ls_R_factor_gt 0.0462
_refine_ls_shift/su_max 0.001
_refine_ls_shift/su_mean 0.000
_refine_ls_structure_factor_coef Fsqd
_refine_ls_weighting_details 'w=1/[\s^2^(Fo^2^)+(0.0720P)^2^+0.2000P] where P=(Fo^2^+2Fc^2^)/3'
_refine_ls_weighting_scheme calc
_refine_ls_wR_factor_gt 0.1245
_refine_ls_wR_factor_ref 0.1280
_reflns_Friedel_coverage 0.000
_reflns_number_gt 2325
_reflns_number_total 2574
_reflns_threshold_expression 'I > 2\s(I)'
_cod_data_source_file c6cc04816a2.cif
_cod_data_source_block cd1340a
_cod_original_cell_volume 1479.2(7)
_cod_database_code 7124814
_shelx_space_group_comment
;
The symmetry employed for this shelxl refinement is uniquely defined
by the following loop, which should always be used as a source of
symmetry information in preference to the above space-group names.
They are only intended as comments.
;
_olex2_refinement_description
;
1. Fixed Uiso
 At 1.2 times of:
  All C(H) groups
 At 1.5 times of:
  All C(H,H,H) groups, All O(H) groups
2.a Aromatic/amide H refined with riding coordinates:
 C16(H16), C1(H1), C3(H3), C8(H8), C14(H14), C12(H12), C5(H5), C13(H13),
 C7(H7), C6(H6)
2.b Idealised Me refined as rotating group:
 C10(H10A,H10B,H10C)
2.c Idealised tetrahedral OH refined as rotating group:
 O2(H2)
;
_shelx_shelxl_version_number 2014/7
_olex2_exptl_crystal_mounting_method 'glass fiber'
_olex2_submission_special_instructions 'No special instructions were received'

loop_
_space_group_symop_operation_xyz
'x, y, z'
'-x, y+1/2, -z+1/2'
'-x, -y, -z'
'x, -y-1/2, z-1/2'

loop_
_atom_site_label
_atom_site_type_symbol
_atom_site_fract_x
_atom_site_fract_y
_atom_site_fract_z
_atom_site_U_iso_or_equiv
_atom_site_adp_type
_atom_site_occupancy
_atom_site_site_symmetry_order
_atom_site_calc_flag
_atom_site_refinement_flags_posn
Cl1 Cl 0.13714(3) 0.07900(3) -0.08816(7) 0.0650(2) Uani 1 1 d .
O2 O 0.26249(8) 0.43664(10) -0.0311(2) 0.0578(3) Uani 1 1 d .
H2 H 0.2920 0.4867 -0.0082 0.087 Uiso 1 1 calc GR
O1 O 0.37299(8) 0.57627(10) 0.05617(17) 0.0594(4) Uani 1 1 d .
O3 O 0.15440(9) 0.54483(10) -0.0547(2) 0.0644(4) Uani 1 1 d .
N1 N 0.38059(9) 0.60224(9) 0.24063(19) 0.0445(3) Uani 1 1 d .
C15 C 0.12140(10) 0.37337(12) -0.0939(2) 0.0441(4) Uani 1 1 d .
C16 C 0.15353(10) 0.27760(12) -0.0791(2) 0.0457(4) Uani 1 1 d .
H16 H 0.2126 0.2664 -0.0493 0.055 Uiso 1 1 calc R
C17 C 0.17989(11) 0.46075(13) -0.0588(2) 0.0481(4) Uani 1 1 d .
C4 C 0.46975(10) 0.64008(10) 0.5484(2) 0.0439(4) Uani 1 1 d .
C9 C 0.46289(10) 0.61316(10) 0.3530(2) 0.0436(4) Uani 1 1 d .
C1 C 0.31037(10) 0.61814(11) 0.3150(2) 0.0459(4) Uani 1 1 d .
H1 H 0.2564 0.6110 0.2353 0.055 Uiso 1 1 calc R
C2 C 0.31516(11) 0.64511(11) 0.5082(2) 0.0468(4) Uani 1 1 d .
C3 C 0.39497(11) 0.65500(11) 0.6252(2) 0.0475(4) Uani 1 1 d .
H3 H 0.3998 0.6715 0.7550 0.057 Uiso 1 1 calc R
C8 C 0.53527(12) 0.59688(12) 0.2709(3) 0.0531(4) Uani 1 1 d .
H8 H 0.5293 0.5790 0.1415 0.064 Uiso 1 1 calc R
C14 C 0.03309(11) 0.38874(14) -0.1380(2) 0.0531(4) Uani 1 1 d .
H14 H 0.0112 0.4528 -0.1476 0.064 Uiso 1 1 calc R
C12 C 0.00881(12) 0.21321(15) -0.1548(3) 0.0579(4) Uani 1 1 d .
H12 H -0.0286 0.1596 -0.1762 0.070 Uiso 1 1 calc R
C11 C 0.09659(11) 0.19909(13) -0.1094(2) 0.0483(4) Uani 1 1 d .
C5 C 0.55409(11) 0.64962(13) 0.6619(3) 0.0533(4) Uani 1 1 d .
H5 H 0.5614 0.6666 0.7920 0.064 Uiso 1 1 calc R
C13 C -0.02223(12) 0.30883(16) -0.1676(3) 0.0630(5) Uani 1 1 d .
H13 H -0.0814 0.3196 -0.1967 0.076 Uiso 1 1 calc R
C7 C 0.61565(12) 0.60812(14) 0.3870(3) 0.0593(5) Uani 1 1 d .
H7 H 0.6646 0.5982 0.3350 0.071 Uiso 1 1 calc R
C10 C 0.23340(12) 0.66249(15) 0.5808(3) 0.0625(5) Uani 1 1 d .
H10A H 0.2117 0.7273 0.5429 0.094 Uiso 1 1 calc GR
H10B H 0.2448 0.6575 0.7194 0.094 Uiso 1 1 calc GR
H10C H 0.1914 0.6138 0.5266 0.094 Uiso 1 1 calc GR
C6 C 0.62434(11) 0.63412(13) 0.5813(3) 0.0592(5) Uani 1 1 d .
H6 H 0.6791 0.6410 0.6573 0.071 Uiso 1 1 calc R

loop_
_atom_site_aniso_label
_atom_site_aniso_U_11
_atom_site_aniso_U_22
_atom_site_aniso_U_33
_atom_site_aniso_U_23
_atom_site_aniso_U_13
_atom_site_aniso_U_12
Cl1 0.0815(4) 0.0468(3) 0.0660(3) -0.00248(19) 0.0129(2) 0.00280(19)
O2 0.0509(7) 0.0547(7) 0.0674(8) -0.0117(6) 0.0105(6) -0.0022(5)
O1 0.0666(8) 0.0707(9) 0.0416(7) -0.0086(5) 0.0121(5) -0.0155(6)
O3 0.0670(8) 0.0474(7) 0.0780(9) -0.0017(6) 0.0119(6) 0.0064(6)
N1 0.0543(7) 0.0377(6) 0.0406(7) -0.0004(5) 0.0069(6) -0.0061(5)
C15 0.0497(8) 0.0494(9) 0.0330(7) -0.0016(6) 0.0079(6) 0.0044(7)
C16 0.0493(8) 0.0487(9) 0.0386(8) -0.0028(6) 0.0077(6) 0.0054(7)
C17 0.0559(9) 0.0512(9) 0.0378(8) -0.0022(6) 0.0107(6) 0.0043(7)
C4 0.0553(9) 0.0293(7) 0.0461(8) 0.0019(6) 0.0075(7) -0.0005(6)
C9 0.0506(9) 0.0303(7) 0.0497(9) 0.0023(6) 0.0095(7) -0.0034(6)
C1 0.0499(8) 0.0373(8) 0.0489(9) -0.0003(6) 0.0057(7) -0.0013(6)
C2 0.0551(9) 0.0333(7) 0.0528(9) -0.0019(7) 0.0128(7) -0.0012(6)
C3 0.0609(9) 0.0363(7) 0.0449(8) -0.0025(6) 0.0096(7) -0.0006(7)
C8 0.0629(10) 0.0436(8) 0.0559(10) 0.0004(7) 0.0190(8) -0.0032(7)
C14 0.0517(9) 0.0605(10) 0.0460(9) 0.0002(7) 0.0072(7) 0.0126(8)
C12 0.0549(9) 0.0676(11) 0.0513(9) -0.0045(8) 0.0106(7) -0.0086(8)
C11 0.0589(9) 0.0504(9) 0.0360(8) -0.0027(6) 0.0106(6) 0.0015(7)
C5 0.0593(10) 0.0455(9) 0.0513(9) 0.0021(7) 0.0014(7) -0.0050(7)
C13 0.0445(9) 0.0804(13) 0.0616(11) -0.0030(10) 0.0048(7) 0.0042(9)
C7 0.0538(10) 0.0480(9) 0.0785(13) 0.0049(9) 0.0191(9) -0.0002(8)
C10 0.0600(10) 0.0605(11) 0.0703(12) -0.0128(9) 0.0206(9) -0.0047(8)
C6 0.0511(9) 0.0487(10) 0.0736(12) 0.0066(8) 0.0026(8) -0.0032(7)

loop_
_atom_type_symbol
_atom_type_description
_atom_type_scat_dispersion_real
_atom_type_scat_dispersion_imag
_atom_type_scat_source
N N 0.0061 0.0033 'International Tables Vol C Tables 4.2.6.8 and 6.1.1.4'
O O 0.0106 0.0060 'International Tables Vol C Tables 4.2.6.8 and 6.1.1.4'
C C 0.0033 0.0016 'International Tables Vol C Tables 4.2.6.8 and 6.1.1.4'
H H 0.0000 0.0000 'International Tables Vol C Tables 4.2.6.8 and 6.1.1.4'
Cl Cl 0.1484 0.1585 'International Tables Vol C Tables 4.2.6.8 and 6.1.1.4'

loop_
_geom_angle_atom_site_label_1
_geom_angle_atom_site_label_2
_geom_angle_atom_site_label_3
_geom_angle
C17 O2 H2 109.5
O1 N1 C9 118.55(13)
O1 N1 C1 120.28(13)
C1 N1 C9 121.16(14)
C16 C15 C17 121.32(14)
C14 C15 C16 119.69(16)
C14 C15 C17 118.97(15)
C15 C16 H16 120.4
C11 C16 C15 119.10(15)
C11 C16 H16 120.4
O2 C17 C15 113.12(14)
O3 C17 O2 123.55(16)
O3 C17 C15 123.32(16)
C9 C4 C3 120.26(15)
C9 C4 C5 117.15(15)
C3 C4 C5 122.58(16)
N1 C9 C4 117.80(14)
N1 C9 C8 119.93(15)
C8 C9 C4 122.27(15)
N1 C1 H1 118.8
N1 C1 C2 122.32(15)
C2 C1 H1 118.8
C1 C2 C10 119.23(15)
C3 C2 C1 118.48(15)
C3 C2 C10 122.29(17)
C4 C3 H3 120.0
C2 C3 C4 119.96(16)
C2 C3 H3 120.0
C9 C8 H8 120.9
C7 C8 C9 118.22(17)
C7 C8 H8 120.9
C15 C14 H14 120.0
C13 C14 C15 119.90(17)
C13 C14 H14 120.0
C11 C12 H12 120.8
C11 C12 C13 118.40(17)
C13 C12 H12 120.8
C16 C11 Cl1 118.96(13)
C12 C11 Cl1 119.18(14)
C12 C11 C16 121.86(17)
C4 C5 H5 119.8
C6 C5 C4 120.42(17)
C6 C5 H5 119.8
C14 C13 H13 119.5
C12 C13 C14 121.04(16)
C12 C13 H13 119.5
C8 C7 H7 119.6
C8 C7 C6 120.72(17)
C6 C7 H7 119.6
C2 C10 H10A 109.5
C2 C10 H10B 109.5
C2 C10 H10C 109.5
H10A C10 H10B 109.5
H10A C10 H10C 109.5
H10B C10 H10C 109.5
C5 C6 C7 121.21(17)
C5 C6 H6 119.4
C7 C6 H6 119.4

loop_
_geom_bond_atom_site_label_1
_geom_bond_atom_site_label_2
_geom_bond_distance
Cl1 C11 1.7413(18)
O2 H2 0.8200
O2 C17 1.325(2)
O1 N1 1.3288(18)
O3 C17 1.208(2)
N1 C9 1.393(2)
N1 C1 1.338(2)
C15 C16 1.387(2)
C15 C17 1.491(2)
C15 C14 1.387(2)
C16 H16 0.9300
C16 C11 1.382(2)
C4 C9 1.407(2)
C4 C3 1.411(2)
C4 C5 1.421(2)
C9 C8 1.400(2)
C1 H1 0.9300
C1 C2 1.397(2)
C2 C3 1.372(2)
C2 C10 1.502(2)
C3 H3 0.9300
C8 H8 0.9300
C8 C7 1.379(3)
C14 H14 0.9300
C14 C13 1.381(3)
C12 H12 0.9300
C12 C11 1.377(3)
C12 C13 1.379(3)
C5 H5 0.9300
C5 C6 1.362(3)
C13 H13 0.9300
C7 H7 0.9300
C7 C6 1.394(3)
C10 H10A 0.9600
C10 H10B 0.9600
C10 H10C 0.9600
C6 H6 0.9300

loop_
_geom_torsion_atom_site_label_1
_geom_torsion_atom_site_label_2
_geom_torsion_atom_site_label_3
_geom_torsion_atom_site_label_4
_geom_torsion
O1 N1 C9 C4 -179.60(13)
O1 N1 C9 C8 0.0(2)
O1 N1 C1 C2 179.71(14)
N1 C9 C8 C7 -179.79(15)
N1 C1 C2 C3 -0.3(2)
N1 C1 C2 C10 179.52(15)
C15 C16 C11 Cl1 -179.31(11)
C15 C16 C11 C12 0.3(2)
C15 C14 C13 C12 -0.2(3)
C16 C15 C17 O2 5.7(2)
C16 C15 C17 O3 -173.78(16)
C16 C15 C14 C13 -0.2(3)
C17 C15 C16 C11 178.79(14)
C17 C15 C14 C13 -178.88(15)
C4 C9 C8 C7 -0.2(2)
C4 C5 C6 C7 -0.4(3)
C9 N1 C1 C2 -0.8(2)
C9 C4 C3 C2 -1.2(2)
C9 C4 C5 C6 0.7(2)
C9 C8 C7 C6 0.6(3)
C1 N1 C9 C4 0.9(2)
C1 N1 C9 C8 -179.43(14)
C1 C2 C3 C4 1.4(2)
C3 C4 C9 N1 0.1(2)
C3 C4 C9 C8 -179.53(14)
C3 C4 C5 C6 179.77(15)
C8 C7 C6 C5 -0.3(3)
C14 C15 C16 C11 0.2(2)
C14 C15 C17 O2 -175.71(15)
C14 C15 C17 O3 4.9(2)
C11 C12 C13 C14 0.7(3)
C5 C4 C9 N1 179.16(13)
C5 C4 C9 C8 -0.5(2)
C5 C4 C3 C2 179.75(14)
C13 C12 C11 Cl1 178.88(14)
C13 C12 C11 C16 -0.8(3)
C10 C2 C3 C4 -178.50(15)
